data_4106585
loop_
_publ_author_name
'Michael K. Coggins'
'Julie A. Kovacs'

_publ_contact_author_address
;
Department of Chemistry
University of Washington
Seattle
Washington, 98195, USA
;
_publ_contact_author_email kaminsky@chem.washington.edu
_publ_contact_author_fax 00(206)6858665
_publ_contact_author_name 'Werner Kaminsky'
_publ_contact_author_phone 00(206)5437585
_publ_section_title
;
 Structural and Spectroscopic Characterization of Metastable
 Thiolate-Ligated Manganese(III)-Alkylperoxo Species
;
_journal_name_full 'Journal of the American Chemical Society'
_journal_page_first 12470
_journal_page_last 12473
_journal_paper_doi 10.1021/ja205520u
_journal_volume 133
_journal_year 2011
_chemical_formula_moiety 'C31 H38 Mn N4 O2 S, C24 H20 B, C4 H10 O'
_chemical_formula_sum 'C59 H68 B Mn N4 O3 S'
_chemical_formula_weight 978.99
_chemical_name_common michael037b
_chemical_name_systematic
;
 michael037b
;
_space_group_IT_number 2
_symmetry_cell_setting triclinic
_symmetry_Int_Tables_number 2
_symmetry_space_group_name_Hall '-P 1'
_symmetry_space_group_name_H-M 'P -1'
_atom_sites_solution_hydrogens geom
_atom_sites_solution_primary direct
_atom_sites_solution_secondary difmap
_audit_conform_dict_location ftp://ftp.iucr.org/pub/cif_core.dic
_audit_conform_dict_name cif_core.dic
_audit_conform_dict_version 2.4
_audit_creation_date 2011-03-22T15:29:39-00:00
_audit_creation_method 'WinGX routine CIF_UPDATE'
_cell_angle_alpha 73.397(14)
_cell_angle_beta 82.728(13)
_cell_angle_gamma 76.658(14)
_cell_formula_units_Z 2
_cell_length_a 13.541(3)
_cell_length_b 13.757(4)
_cell_length_c 14.826(4)
_cell_measurement_reflns_used 56
_cell_measurement_temperature 100(2)
_cell_measurement_theta_max 20
_cell_measurement_theta_min 3
_cell_volume 2569.8(12)
_computing_cell_refinement 'SAINT (Bruker, 2007)'
_computing_data_collection 'APEX2 (Bruker, 2007)'
_computing_data_reduction 'SAINT (Bruker, 2007)'
_computing_molecular_graphics 'ORTEP-3 for Windows (Farrugia, 1997)'
_computing_publication_material 'SHELXL-97 (Sheldrick, 1997)'
_computing_structure_refinement 'SHELXL-97 (Sheldrick, 2008)'
_computing_structure_solution 'SHELXS97 (Sheldrick, 1997)'
_diffrn_ambient_temperature 100(2)
_diffrn_measured_fraction_theta_full 0.989
_diffrn_measured_fraction_theta_max 0.973
_diffrn_measurement_device_type 'Bruker APEXII CCD area-detector'
_diffrn_measurement_method '\f and \w scans'
_diffrn_radiation_monochromator graphite
_diffrn_radiation_type MoK\a
_diffrn_radiation_wavelength 0.71073
_diffrn_reflns_av_R_equivalents 0.389
_diffrn_reflns_av_unetI/netI 0.5899
_diffrn_reflns_limit_h_max 16
_diffrn_reflns_limit_h_min -15
_diffrn_reflns_limit_k_max 16
_diffrn_reflns_limit_k_min -15
_diffrn_reflns_limit_l_max 18
_diffrn_reflns_limit_l_min -17
_diffrn_reflns_number 37037
_diffrn_reflns_theta_full 25
_diffrn_reflns_theta_max 25.71
_diffrn_reflns_theta_min 1.83
_diffrn_source 'fine-focus sealed tube'
_exptl_absorpt_coefficient_mu 0.347
_exptl_absorpt_correction_T_max 0.9662
_exptl_absorpt_correction_T_min 0.9662
_exptl_absorpt_correction_type multi-scan
_exptl_absorpt_process_details '(SADABS; Bruker, 2007)'
_exptl_crystal_colour prism
_exptl_crystal_density_diffrn 1.265
_exptl_crystal_description blue
_exptl_crystal_F_000 1040
_exptl_crystal_size_max 0.1
_exptl_crystal_size_mid 0.1
_exptl_crystal_size_min 0.1
_refine_diff_density_max 0.314
_refine_diff_density_min -0.493
_refine_diff_density_rms 0.077
_refine_ls_extinction_method none
_refine_ls_goodness_of_fit_ref 0.944
_refine_ls_hydrogen_treatment constr
_refine_ls_matrix_type full
_refine_ls_number_parameters 630
_refine_ls_number_reflns 9786
_refine_ls_number_restraints 70
_refine_ls_restrained_S_all 0.948
_refine_ls_R_factor_all 0.3733
_refine_ls_R_factor_gt 0.0964
_refine_ls_shift/su_max 0
_refine_ls_shift/su_mean 0
_refine_ls_structure_factor_coef Fsqd
_refine_ls_weighting_details 'calc w=1/[\s^2^(Fo^2^)+(0.0384P)^2^+0.0000P] where P=(Fo^2^+2Fc^2^)/3'
_refine_ls_weighting_scheme calc
_refine_ls_wR_factor_gt 0.1155
_refine_ls_wR_factor_ref 0.1914
_reflns_number_gt 2473
_reflns_number_total 9786
_reflns_threshold_expression >2\s(I)
_cod_data_source_file ja205520u_si_002.cif
_cod_data_source_block michael037b_0m
_cod_original_cell_volume 2569.9(11)
_cod_database_code 4106585

loop_
_symmetry_equiv_pos_as_xyz
'x, y, z'
'-x, -y, -z'

loop_
_atom_site_label
_atom_site_type_symbol
_atom_site_fract_x
_atom_site_fract_y
_atom_site_fract_z
_atom_site_U_iso_or_equiv
_atom_site_adp_type
_atom_site_occupancy
_atom_site_symmetry_multiplicity
_atom_site_calc_flag
_atom_site_refinement_flags
_atom_site_disorder_assembly
_atom_site_disorder_group
C1 C 0.5466(7) 0.3281(7) 0.1452(6) 0.039(3) Uani 1 1 d . . .
C27 C 0.7839(7) 0.4719(7) 0.2089(7) 0.032(3) Uani 1 1 d . . .
C2 C 0.4989(6) 0.4321(7) 0.1687(6) 0.052(3) Uani 1 1 d . . .
H2A H 0.4413 0.4229 0.2154 0.078 Uiso 1 1 calc R . .
H2B H 0.4751 0.4844 0.1112 0.078 Uiso 1 1 calc R . .
H2C H 0.55 0.4549 0.1946 0.078 Uiso 1 1 calc R . .
C3 C 0.4643(7) 0.2849(8) 0.1130(6) 0.072(4) Uani 1 1 d . . .
H3A H 0.4955 0.2186 0.099 0.108 Uiso 1 1 calc R . .
H3B H 0.4351 0.3344 0.0562 0.108 Uiso 1 1 calc R . .
H3C H 0.4104 0.2744 0.1634 0.108 Uiso 1 1 calc R . .
C4 C 0.5905(8) 0.2519(7) 0.2338(7) 0.033(3) Uani 1 1 d . . .
C5 C 0.5199(6) 0.2196(7) 0.3186(6) 0.046(3) Uani 1 1 d . . .
H5A H 0.5225 0.145 0.3326 0.069 Uiso 1 1 calc R . .
H5B H 0.4503 0.2576 0.3055 0.069 Uiso 1 1 calc R . .
H5C H 0.541 0.2351 0.3729 0.069 Uiso 1 1 calc R . .
C6 C 0.7357(7) 0.1554(7) 0.3208(6) 0.039(3) Uani 1 1 d . . .
H6A H 0.6907 0.1086 0.3575 0.047 Uiso 1 1 calc R . .
H6B H 0.7458 0.1992 0.3601 0.047 Uiso 1 1 calc R . .
C7 C 0.8377(7) 0.0921(7) 0.2949(6) 0.041(3) Uani 1 1 d . . .
H7A H 0.8771 0.061 0.3518 0.049 Uiso 1 1 calc R . .
H7B H 0.8263 0.0351 0.2718 0.049 Uiso 1 1 calc R . .
C8 C 0.9730(7) 0.0906(7) 0.1703(7) 0.054(3) Uani 1 1 d D . .
H8A H 1.0164 0.1333 0.1246 0.065 Uiso 1 1 calc R . .
H8B H 1.0173 0.0368 0.2161 0.065 Uiso 1 1 calc R . .
N3 N 0.8287(5) 0.3713(6) 0.2057(5) 0.034(2) Uani 1 1 d . . .
C9 C 0.9203(9) 0.0403(8) 0.1196(7) 0.053(3) Uani 1 1 d DU . .
C10 C 0.9704(9) -0.0615(9) 0.1115(7) 0.081(4) Uani 1 1 d DU . .
H10 H 1.0356 -0.0949 0.1341 0.097 Uiso 1 1 calc R . .
C11 C 0.9162(10) -0.1057(9) 0.0683(8) 0.083(4) Uani 1 1 d DU . .
H11 H 0.9479 -0.1712 0.058 0.099 Uiso 1 1 calc R . .
C12 C 0.8210(10) -0.0642(9) 0.0391(7) 0.065(4) Uani 1 1 d DU . .
C13 C 0.7597(10) -0.1065(8) -0.0018(7) 0.072(4) Uani 1 1 d DU . .
H13 H 0.7858 -0.1737 -0.0105 0.086 Uiso 1 1 calc R . .
C14 C 0.6664(10) -0.0586(10) -0.0298(8) 0.086(4) Uani 1 1 d DU . .
H14 H 0.6259 -0.0932 -0.0525 0.103 Uiso 1 1 calc R . .
C15 C 0.6298(9) 0.0441(9) -0.0247(7) 0.080(4) Uani 1 1 d DU . .
H15 H 0.565 0.0798 -0.0471 0.096 Uiso 1 1 calc R . .
C16 C 0.6855(9) 0.0945(8) 0.0119(7) 0.062(4) Uani 1 1 d DU . .
H16 H 0.6599 0.1642 0.014 0.074 Uiso 1 1 calc R . .
C17 C 0.7785(10) 0.0423(9) 0.0452(7) 0.058(3) Uani 1 1 d U . .
C18 C 0.9524(7) 0.2135(7) 0.2632(7) 0.057(3) Uani 1 1 d D . .
H18A H 1.0146 0.2259 0.2228 0.068 Uiso 1 1 calc R . .
H18B H 0.9735 0.1693 0.326 0.068 Uiso 1 1 calc R . .
N4 N 0.8323(8) 0.0897(6) 0.0884(6) 0.052(3) Uani 1 1 d . . .
C19 C 0.8893(7) 0.3155(7) 0.2739(7) 0.034(3) Uani 1 1 d D . .
C20 C 0.9064(7) 0.3503(8) 0.3502(7) 0.054(3) Uani 1 1 d D . .
H20 H 0.951 0.3076 0.3971 0.065 Uiso 1 1 calc R . .
C21 C 0.8571(8) 0.4465(8) 0.3545(7) 0.050(3) Uani 1 1 d D . .
H21 H 0.8641 0.4699 0.4073 0.061 Uiso 1 1 calc R . .
C22 C 0.7963(7) 0.5121(8) 0.2832(7) 0.041(3) Uani 1 1 d D . .
C23 C 0.7500(8) 0.6171(9) 0.2790(8) 0.060(4) Uani 1 1 d D . .
H23 H 0.7557 0.6449 0.3294 0.071 Uiso 1 1 calc R . .
C24 C 0.6982(8) 0.6772(8) 0.2042(8) 0.053(3) Uani 1 1 d D . .
H24 H 0.6685 0.7474 0.2021 0.064 Uiso 1 1 calc R . .
C25 C 0.6871(7) 0.6377(7) 0.1287(7) 0.045(3) Uani 1 1 d D . .
H25 H 0.6505 0.6814 0.0764 0.054 Uiso 1 1 calc R . .
C26 C 0.7293(6) 0.5363(7) 0.1309(6) 0.036(3) Uani 1 1 d D . .
H26 H 0.7219 0.5096 0.0802 0.043 Uiso 1 1 calc R . .
C28 C 0.7729(6) -0.1523(7) 0.5806(6) 0.031(2) Uani 1 1 d . A 3
C29 C 0.7473(6) -0.0461(7) 0.5716(6) 0.031(2) Uani 1 1 d . A 3
H29 H 0.7388 -0.0011 0.5099 0.037 Uiso 1 1 calc R A 3
C30 C 0.7332(6) -0.0015(7) 0.6463(7) 0.035(3) Uani 1 1 d . A 3
H30 H 0.7161 0.0717 0.6354 0.043 Uiso 1 1 calc R A 3
C31 C 0.7444(6) -0.0652(8) 0.7372(7) 0.039(3) Uani 1 1 d . A 3
H31 H 0.7351 -0.0363 0.7895 0.047 Uiso 1 1 calc R A 3
C32 C 0.7700(6) -0.1739(8) 0.7509(7) 0.041(3) Uani 1 1 d . A 3
H32 H 0.7778 -0.219 0.8126 0.049 Uiso 1 1 calc R A 3
C33 C 0.7835(6) -0.2138(7) 0.6735(6) 0.036(3) Uani 1 1 d . A 3
H33 H 0.801 -0.2869 0.684 0.043 Uiso 1 1 calc R A 3
C34 C 0.7891(7) -0.3224(6) 0.5217(6) 0.025(2) Uani 1 1 d . B 3
C35 C 0.8758(7) -0.3983(7) 0.5458(6) 0.032(3) Uani 1 1 d . B 3
H35 H 0.9401 -0.379 0.5371 0.038 Uiso 1 1 calc R B 3
C36 C 0.8701(7) -0.5033(7) 0.5831(6) 0.030(2) Uani 1 1 d . B 3
H36 H 0.9305 -0.5537 0.5998 0.036 Uiso 1 1 calc R B 3
C37 C 0.7779(8) -0.5340(7) 0.5956(6) 0.036(3) Uani 1 1 d . B 3
H37 H 0.7741 -0.605 0.6193 0.043 Uiso 1 1 calc R B 3
C38 C 0.6925(7) -0.4588(8) 0.5728(6) 0.041(3) Uani 1 1 d . B 3
H38 H 0.6281 -0.478 0.5823 0.05 Uiso 1 1 calc R B 3
C39 C 0.6974(7) -0.3558(7) 0.5365(6) 0.033(3) Uani 1 1 d . B 3
H39 H 0.6363 -0.3061 0.5212 0.039 Uiso 1 1 calc R B 3
C40 C 0.7062(7) -0.1379(6) 0.4148(7) 0.027(2) Uani 1 1 d . C 3
C41 C 0.7178(7) -0.1159(6) 0.3149(6) 0.029(2) Uani 1 1 d . C 3
H41 H 0.7837 -0.1337 0.2861 0.035 Uiso 1 1 calc R C 3
C42 C 0.6365(8) -0.0690(6) 0.2567(6) 0.036(3) Uani 1 1 d . C 3
H42 H 0.6487 -0.0561 0.1903 0.043 Uiso 1 1 calc R C 3
C43 C 0.5416(7) -0.0421(6) 0.2938(7) 0.036(3) Uani 1 1 d . C 3
H43 H 0.4867 -0.011 0.2539 0.043 Uiso 1 1 calc R C 3
C44 C 0.5246(7) -0.0604(6) 0.3917(7) 0.040(3) Uani 1 1 d . C 3
H44 H 0.4581 -0.0418 0.4192 0.048 Uiso 1 1 calc R C 3
C45 C 0.6058(7) -0.1060(6) 0.4478(6) 0.032(3) Uani 1 1 d . C 3
H45 H 0.5924 -0.1165 0.514 0.038 Uiso 1 1 calc R C 3
C46 C 0.9071(7) -0.1843(6) 0.4382(6) 0.027(2) Uani 1 1 d . D 3
C47 C 0.9512(7) -0.2323(6) 0.3671(6) 0.030(2) Uani 1 1 d . D 3
H47 H 0.9135 -0.2713 0.3464 0.036 Uiso 1 1 calc R D 3
C48 C 1.0481(7) -0.2248(7) 0.3257(6) 0.034(3) Uani 1 1 d . D 3
H48 H 1.0761 -0.26 0.2788 0.04 Uiso 1 1 calc R D 3
C49 C 1.1045(7) -0.1662(6) 0.3526(7) 0.039(3) Uani 1 1 d . D 3
H49 H 1.1699 -0.1587 0.3234 0.046 Uiso 1 1 calc R D 3
C50 C 1.0622(7) -0.1194(6) 0.4231(7) 0.039(3) Uani 1 1 d . D 3
H50 H 1.1001 -0.0805 0.4437 0.047 Uiso 1 1 calc R D 3
C51 C 0.9664(7) -0.1274(6) 0.4645(6) 0.033(3) Uani 1 1 d . D 3
H51 H 0.9398 -0.0932 0.5123 0.039 Uiso 1 1 calc R D 3
C52 C 0.8954(8) 0.4493(8) -0.1007(7) 0.048(3) Uani 1 1 d . . .
C53 C 0.7984(8) 0.4503(8) -0.1410(6) 0.081(4) Uani 1 1 d . . .
H53A H 0.791 0.3789 -0.1324 0.122 Uiso 1 1 calc R . .
H53B H 0.8006 0.486 -0.2085 0.122 Uiso 1 1 calc R . .
H53C H 0.7403 0.4866 -0.1085 0.122 Uiso 1 1 calc R . .
C54 C 0.9852(7) 0.3943(7) -0.1485(7) 0.071(4) Uani 1 1 d . . .
H54A H 1.0473 0.3933 -0.1204 0.106 Uiso 1 1 calc R . .
H54B H 0.9894 0.4304 -0.2158 0.106 Uiso 1 1 calc R . .
H54C H 0.9782 0.323 -0.1409 0.106 Uiso 1 1 calc R . .
C55 C 0.9049(8) 0.5600(7) -0.1074(7) 0.077(4) Uani 1 1 d . . .
H55A H 0.848 0.5919 -0.0705 0.116 Uiso 1 1 calc R . .
H55B H 0.9037 0.6007 -0.1735 0.116 Uiso 1 1 calc R . .
H55C H 0.9692 0.5583 -0.0826 0.116 Uiso 1 1 calc R . .
C56 C 0.6155(13) 0.2923(14) -0.2039(10) 0.167(9) Uani 1 1 d . E 1
H56A H 0.6634 0.2257 -0.1862 0.25 Uiso 1 1 calc R E 1
H56B H 0.5682 0.3012 -0.1498 0.25 Uiso 1 1 calc R E 1
H56C H 0.6531 0.3486 -0.2234 0.25 Uiso 1 1 calc R E 1
C57 C 0.5608(13) 0.2942(13) -0.2789(13) 0.167(9) Uani 1 1 d . E 1
H57A H 0.5328 0.2305 -0.2625 0.2 Uiso 1 1 calc R E 1
H57B H 0.5027 0.3541 -0.2867 0.2 Uiso 1 1 calc R E 1
O3 O 0.6175(7) 0.3010(7) -0.3637(8) 0.094(3) Uani 1 1 d . E 1
C58 C 0.5604(11) 0.3254(11) -0.4411(13) 0.114(6) Uani 1 1 d . E 1
H58A H 0.5065 0.3877 -0.4407 0.137 Uiso 1 1 calc R E 1
H58B H 0.5273 0.2673 -0.438 0.137 Uiso 1 1 calc R E 1
C59 C 0.6254(12) 0.3449(12) -0.5274(11) 0.152(8) Uani 1 1 d . E 1
H59A H 0.6596 0.4011 -0.5294 0.228 Uiso 1 1 calc R E 1
H59B H 0.584 0.3648 -0.582 0.228 Uiso 1 1 calc R E 1
H59C H 0.6765 0.2819 -0.5291 0.228 Uiso 1 1 calc R E 1
N1 N 0.6881(6) 0.2219(5) 0.2329(5) 0.028(2) Uani 1 1 d . . .
N2 N 0.8965(6) 0.1578(6) 0.2212(5) 0.043(2) Uani 1 1 d . . .
O1 O 0.8809(4) 0.2942(4) 0.0192(4) 0.0427(18) Uani 1 1 d . . .
O2 O 0.8908(5) 0.4016(5) 0.0001(4) 0.0491(19) Uani 1 1 d . . .
B1 B 0.7955(8) -0.1975(8) 0.4880(7) 0.027(3) Uani 1 1 d . F 2
S1 S 0.64462(19) 0.34975(19) 0.04916(17) 0.0394(7) Uani 1 1 d . . .
Mn1 Mn 0.78916(11) 0.26447(10) 0.12288(10) 0.0331(5) Uani 1 1 d . . .

loop_
_atom_site_aniso_label
_atom_site_aniso_U_11
_atom_site_aniso_U_22
_atom_site_aniso_U_33
_atom_site_aniso_U_23
_atom_site_aniso_U_13
_atom_site_aniso_U_12
C1 0.036(7) 0.043(7) 0.036(7) -0.001(6) -0.010(6) -0.014(6)
C27 0.041(7) 0.014(6) 0.040(7) 0.003(5) 0.003(6) -0.017(5)
C2 0.045(7) 0.043(7) 0.059(8) -0.006(6) 0.000(6) -0.003(6)
C3 0.052(8) 0.123(11) 0.051(8) -0.009(7) -0.011(6) -0.049(8)
C4 0.051(8) 0.022(6) 0.028(7) -0.006(5) 0.002(7) -0.014(6)
C5 0.041(7) 0.049(7) 0.047(7) -0.007(6) 0.009(6) -0.020(6)
C6 0.051(8) 0.042(7) 0.025(6) -0.001(5) 0.000(6) -0.020(6)
C7 0.053(8) 0.030(6) 0.027(6) 0.014(5) 0.003(6) -0.012(6)
C8 0.050(8) 0.027(7) 0.059(8) 0.012(6) 0.001(7) 0.014(6)
N3 0.033(5) 0.035(6) 0.034(5) 0.001(4) -0.011(4) -0.012(4)
C9 0.067(8) 0.025(7) 0.049(7) 0.002(5) 0.016(7) -0.002(6)
C10 0.114(10) 0.054(8) 0.049(8) 0.001(6) 0.021(7) 0.001(7)
C11 0.111(10) 0.050(8) 0.065(9) -0.007(7) 0.025(8) 0.000(8)
C12 0.107(10) 0.065(8) 0.031(7) -0.022(6) 0.023(7) -0.034(8)
C13 0.137(10) 0.052(8) 0.039(7) -0.023(6) 0.025(8) -0.046(8)
C14 0.132(11) 0.087(10) 0.059(8) -0.027(7) 0.003(8) -0.058(8)
C15 0.132(10) 0.071(8) 0.051(7) -0.011(6) -0.016(7) -0.052(8)
C16 0.094(9) 0.050(7) 0.056(7) -0.020(6) -0.011(7) -0.036(7)
C17 0.095(9) 0.040(7) 0.034(7) -0.005(6) 0.011(7) -0.018(7)
C18 0.060(8) 0.043(8) 0.060(8) 0.005(6) -0.013(7) -0.014(7)
N4 0.081(8) 0.030(6) 0.043(6) -0.009(5) 0.007(6) -0.013(5)
C19 0.035(7) 0.042(7) 0.027(7) -0.002(6) 0.001(6) -0.025(6)
C20 0.054(8) 0.056(8) 0.044(8) 0.013(6) -0.026(6) -0.015(7)
C21 0.066(9) 0.065(9) 0.031(7) -0.007(7) -0.007(7) -0.041(7)
C22 0.037(7) 0.059(8) 0.040(7) -0.026(7) 0.006(6) -0.024(6)
C23 0.069(10) 0.072(10) 0.057(9) -0.042(8) 0.030(7) -0.040(8)
C24 0.062(9) 0.036(8) 0.072(9) -0.028(7) 0.014(7) -0.024(7)
C25 0.051(8) 0.020(6) 0.061(8) -0.005(6) -0.024(6) 0.001(5)
C26 0.039(7) 0.033(7) 0.041(7) -0.018(6) 0.006(6) -0.013(5)
C28 0.021(6) 0.038(7) 0.032(7) -0.002(5) -0.001(5) -0.013(5)
C29 0.024(6) 0.035(7) 0.029(6) 0.001(5) 0.001(5) -0.012(5)
C30 0.019(6) 0.043(7) 0.050(8) -0.019(6) -0.007(6) -0.008(5)
C31 0.021(6) 0.068(8) 0.028(7) -0.013(6) 0.000(5) -0.009(6)
C32 0.023(6) 0.058(8) 0.040(7) -0.010(6) 0.000(5) -0.013(6)
C33 0.036(7) 0.043(7) 0.033(7) -0.017(6) -0.006(6) -0.008(5)
C34 0.024(6) 0.023(6) 0.030(6) -0.010(5) 0.003(5) -0.005(5)
C35 0.033(7) 0.030(6) 0.041(7) -0.014(5) 0.001(5) -0.017(5)
C36 0.028(7) 0.032(7) 0.032(6) -0.014(5) -0.002(5) -0.003(5)
C37 0.049(8) 0.028(6) 0.031(6) -0.006(5) -0.002(6) -0.013(6)
C38 0.031(7) 0.041(7) 0.056(8) -0.016(6) -0.015(6) -0.002(6)
C39 0.034(7) 0.019(6) 0.042(7) -0.005(5) -0.005(5) 0.000(5)
C40 0.028(6) 0.016(6) 0.038(7) -0.005(5) 0.007(6) -0.017(5)
C41 0.032(7) 0.021(6) 0.035(7) -0.013(5) 0.003(6) -0.003(5)
C42 0.044(7) 0.026(6) 0.032(7) -0.002(5) -0.015(6) -0.001(6)
C43 0.024(7) 0.024(6) 0.055(8) -0.006(6) -0.022(6) 0.005(5)
C44 0.027(7) 0.034(7) 0.047(8) -0.001(6) 0.004(6) 0.003(5)
C45 0.041(7) 0.018(6) 0.036(7) -0.006(5) 0.000(6) -0.007(5)
C46 0.043(7) 0.019(6) 0.016(6) -0.001(4) -0.004(5) -0.004(5)
C47 0.036(7) 0.021(6) 0.033(6) -0.006(5) -0.017(6) 0.003(5)
C48 0.023(6) 0.039(7) 0.035(7) -0.012(5) 0.001(5) 0.001(5)
C49 0.036(7) 0.030(6) 0.052(7) -0.009(5) 0.010(6) -0.022(5)
C50 0.035(7) 0.025(6) 0.058(8) -0.009(6) -0.001(6) -0.013(5)
C51 0.041(7) 0.020(6) 0.039(7) -0.008(5) -0.002(6) -0.009(5)
C52 0.050(8) 0.046(8) 0.037(8) 0.004(6) 0.008(7) -0.013(6)
C53 0.057(9) 0.138(12) 0.031(7) 0.018(7) -0.014(7) -0.031(8)
C54 0.062(9) 0.067(9) 0.058(8) 0.005(7) 0.027(7) -0.007(7)
C55 0.094(10) 0.051(9) 0.082(9) 0.001(7) 0.001(7) -0.034(7)
C56 0.22(2) 0.23(2) 0.053(12) -0.018(13) 0.000(12) -0.089(16)
C57 0.19(2) 0.158(17) 0.145(18) -0.039(16) 0.126(18) -0.096(15)
O3 0.096(8) 0.118(8) 0.100(8) -0.061(7) 0.022(7) -0.060(6)
C58 0.094(15) 0.078(11) 0.18(2) -0.025(13) -0.066(14) -0.026(10)
C59 0.146(18) 0.190(18) 0.168(18) -0.140(16) -0.043(13) 0.001(13)
N1 0.039(6) 0.015(5) 0.030(5) -0.006(4) 0.006(5) -0.007(4)
N2 0.041(6) 0.028(5) 0.046(6) 0.003(5) -0.008(5) 0.005(4)
O1 0.058(5) 0.019(4) 0.047(5) -0.004(3) 0.019(4) -0.017(4)
O2 0.061(5) 0.043(5) 0.040(5) -0.002(4) 0.000(4) -0.015(4)
B1 0.026(7) 0.033(7) 0.026(7) -0.013(6) 0.005(6) -0.013(6)
S1 0.0436(19) 0.0381(17) 0.0344(17) -0.0002(13) -0.0060(15) -0.0146(14)
Mn1 0.0406(11) 0.0240(9) 0.0316(10) -0.0028(8) -0.0014(9) -0.0070(8)

loop_
_atom_type_symbol
_atom_type_description
_atom_type_scat_dispersion_real
_atom_type_scat_dispersion_imag
_atom_type_scat_source
C C 0.0033 0.0016 'International Tables Vol C Tables 4.2.6.8 and 6.1.1.4'
H H 0 0 'International Tables Vol C Tables 4.2.6.8 and 6.1.1.4'
N N 0.0061 0.0033 'International Tables Vol C Tables 4.2.6.8 and 6.1.1.4'
O O 0.0106 0.006 'International Tables Vol C Tables 4.2.6.8 and 6.1.1.4'
B B 0.0013 0.0007 'International Tables Vol C Tables 4.2.6.8 and 6.1.1.4'
S S 0.1246 0.1234 'International Tables Vol C Tables 4.2.6.8 and 6.1.1.4'
Mn Mn 0.3368 0.7283 'International Tables Vol C Tables 4.2.6.8 and 6.1.1.4'

loop_
_geom_angle_atom_site_label_1
_geom_angle_atom_site_label_2
_geom_angle_atom_site_label_3
_geom_angle
C4 C1 C2 107.9(7)
C4 C1 C3 109.3(8)
C2 C1 C3 110.5(8)
C4 C1 S1 111.6(7)
C2 C1 S1 108.8(6)
C3 C1 S1 108.7(6)
N3 C27 C22 122.5(9)
N3 C27 C26 117.2(9)
C22 C27 C26 120.1(9)
C1 C2 H2A 109.5
C1 C2 H2B 109.5
H2A C2 H2B 109.5
C1 C2 H2C 109.5
H2A C2 H2C 109.5
H2B C2 H2C 109.5
C1 C3 H3A 109.5
C1 C3 H3B 109.5
H3A C3 H3B 109.5
C1 C3 H3C 109.5
H3A C3 H3C 109.5
H3B C3 H3C 109.5
N1 C4 C5 123.6(9)
N1 C4 C1 117.1(9)
C5 C4 C1 119.2(9)
C4 C5 H5A 109.5
C4 C5 H5B 109.5
H5A C5 H5B 109.5
C4 C5 H5C 109.5
H5A C5 H5C 109.5
H5B C5 H5C 109.5
N1 C6 C7 109.1(7)
N1 C6 H6A 109.9
C7 C6 H6A 109.9
N1 C6 H6B 109.9
C7 C6 H6B 109.9
H6A C6 H6B 108.3
N2 C7 C6 110.9(7)
N2 C7 H7A 109.5
C6 C7 H7A 109.5
N2 C7 H7B 109.5
C6 C7 H7B 109.5
H7A C7 H7B 108.1
C9 C8 N2 110.1(8)
C9 C8 H8A 109.6
N2 C8 H8A 109.6
C9 C8 H8B 109.6
N2 C8 H8B 109.6
H8A C8 H8B 108.1
C19 N3 C27 116.6(8)
C19 N3 Mn1 110.4(6)
C27 N3 Mn1 131.2(6)
N4 C9 C10 125.0(11)
N4 C9 C8 118.1(9)
C10 C9 C8 116.9(11)
C11 C10 C9 114.2(12)
C11 C10 H10 122.9
C9 C10 H10 122.9
C12 C11 C10 125.6(12)
C12 C11 H11 117.2
C10 C11 H11 117.2
C11 C12 C13 128.7(13)
C11 C12 C17 116.1(12)
C13 C12 C17 115.0(12)
C14 C13 C12 124.4(12)
C14 C13 H13 117.8
C12 C13 H13 117.8
C13 C14 C15 118.6(12)
C13 C14 H14 120.7
C15 C14 H14 120.7
C16 C15 C14 121.6(12)
C16 C15 H15 119.2
C14 C15 H15 119.2
C17 C16 C15 119.0(11)
C17 C16 H16 120.5
C15 C16 H16 120.5
C16 C17 N4 119.5(11)
C16 C17 C12 121.2(12)
N4 C17 C12 119.3(12)
N2 C18 C19 112.5(8)
N2 C18 H18A 109.1
C19 C18 H18A 109.1
N2 C18 H18B 109.1
C19 C18 H18B 109.1
H18A C18 H18B 107.8
C9 N4 C17 119.4(10)
C9 N4 Mn1 109.2(7)
C17 N4 Mn1 131.3(8)
N3 C19 C20 124.2(9)
N3 C19 C18 117.5(8)
C20 C19 C18 117.9(10)
C21 C20 C19 117.8(10)
C21 C20 H20 121.1
C19 C20 H20 121.1
C20 C21 C22 121.5(9)
C20 C21 H21 119.2
C22 C21 H21 119.2
C21 C22 C27 117.1(10)
C21 C22 C23 124.3(10)
C27 C22 C23 118.6(10)
C24 C23 C22 120.4(10)
C24 C23 H23 119.8
C22 C23 H23 119.8
C23 C24 C25 121.2(10)
C23 C24 H24 119.4
C25 C24 H24 119.4
C26 C25 C24 120.1(9)
C26 C25 H25 119.9
C24 C25 H25 119.9
C25 C26 C27 119.6(9)
C25 C26 H26 120.2
C27 C26 H26 120.2
C29 C28 C33 114.5(8)
C30 C29 C28 124.6(9)
C30 C29 H29 117.7
C28 C29 H29 117.7
C29 C30 C31 119.1(9)
C29 C30 H30 120.5
C31 C30 H30 120.5
C30 C31 C32 119.0(9)
C30 C31 H31 120.5
C32 C31 H31 120.5
C33 C32 C31 119.2(9)
C33 C32 H32 120.4
C31 C32 H32 120.4
C32 C33 C28 123.6(9)
C32 C33 H33 118.2
C28 C33 H33 118.2
C35 C34 C39 116.5(8)
C34 C35 C36 121.1(8)
C34 C35 H35 119.5
C36 C35 H35 119.5
C37 C36 C35 120.9(9)
C37 C36 H36 119.5
C35 C36 H36 119.5
C38 C37 C36 117.8(9)
C38 C37 H37 121.1
C36 C37 H37 121.1
C37 C38 C39 121.6(9)
C37 C38 H38 119.2
C39 C38 H38 119.2
C38 C39 C34 122.1(9)
C38 C39 H39 119
C34 C39 H39 119
C45 C40 C41 112.6(9)
C42 C41 C40 123.1(9)
C42 C41 H41 118.4
C40 C41 H41 118.4
C43 C42 C41 120.9(9)
C43 C42 H42 119.5
C41 C42 H42 119.5
C42 C43 C44 119.1(9)
C42 C43 H43 120.4
C44 C43 H43 120.4
C45 C44 C43 119.1(9)
C45 C44 H44 120.4
C43 C44 H44 120.4
C44 C45 C40 125.1(9)
C44 C45 H45 117.4
C40 C45 H45 117.4
C51 C46 C47 115.7(8)
C48 C47 C46 122.3(8)
C48 C47 H47 118.9
C46 C47 H47 118.9
C47 C48 C49 120.4(8)
C47 C48 H48 119.8
C49 C48 H48 119.8
C50 C49 C48 117.7(9)
C50 C49 H49 121.1
C48 C49 H49 121.1
C49 C50 C51 121.8(9)
C49 C50 H50 119.1
C51 C50 H50 119.1
C50 C51 C46 122.0(8)
C50 C51 H51 119
C46 C51 H51 119
O2 C52 C54 110.8(8)
O2 C52 C53 110.1(8)
C54 C52 C53 110.8(9)
O2 C52 C55 103.1(8)
C54 C52 C55 111.4(8)
C53 C52 C55 110.4(9)
C52 C53 H53A 109.5
C52 C53 H53B 109.5
H53A C53 H53B 109.5
C52 C53 H53C 109.5
H53A C53 H53C 109.5
H53B C53 H53C 109.5
C52 C54 H54A 109.5
C52 C54 H54B 109.5
H54A C54 H54B 109.5
C52 C54 H54C 109.5
H54A C54 H54C 109.5
H54B C54 H54C 109.5
C52 C55 H55A 109.5
C52 C55 H55B 109.5
H55A C55 H55B 109.5
C52 C55 H55C 109.5
H55A C55 H55C 109.5
H55B C55 H55C 109.5
O3 C57 C56 114.1(16)
O3 C57 H57A 108.7
C56 C57 H57A 108.7
O3 C57 H57B 108.7
C56 C57 H57B 108.7
H57A C57 H57B 107.6
C57 O3 C58 114.3(13)
O3 C58 C59 109.9(13)
O3 C58 H58A 109.7
C59 C58 H58A 109.7
O3 C58 H58B 109.7
C59 C58 H58B 109.7
H58A C58 H58B 108.2
C4 N1 C6 119.3(8)
C4 N1 Mn1 126.3(7)
C6 N1 Mn1 114.3(6)
C7 N2 C18 111.1(7)
C7 N2 C8 109.4(7)
C18 N2 C8 108.1(8)
C7 N2 Mn1 107.1(5)
C18 N2 Mn1 111.7(6)
C8 N2 Mn1 109.4(6)
O2 O1 Mn1 109.2(4)
C52 O2 O1 110.3(6)
C1 S1 Mn1 102.1(3)
O1 Mn1 N1 175.4(3)
O1 Mn1 N2 97.9(3)
N1 Mn1 N2 81.7(3)
O1 Mn1 S1 97.5(2)
N1 Mn1 S1 82.3(2)
N2 Mn1 S1 163.1(2)
O1 Mn1 N3 97.4(2)
N1 Mn1 N3 87.0(2)
N2 Mn1 N3 77.1(3)
S1 Mn1 N3 107.6(2)
O1 Mn1 N4 81.5(2)
N1 Mn1 N4 94.2(3)
N2 Mn1 N4 70.2(3)
S1 Mn1 N4 105.6(3)
N3 Mn1 N4 146.7(3)

loop_
_geom_bond_atom_site_label_1
_geom_bond_atom_site_label_2
_geom_bond_distance
C1 C4 1.517(12)
C1 C2 1.545(10)
C1 C3 1.558(10)
C1 S1 1.828(9)
C27 N3 1.388(9)
C27 C22 1.409(11)
C27 C26 1.414(11)
C2 H2A 0.98
C2 H2B 0.98
C2 H2C 0.98
C3 H3A 0.98
C3 H3B 0.98
C3 H3C 0.98
C4 N1 1.290(10)
C4 C5 1.504(11)
C5 H5A 0.98
C5 H5B 0.98
C5 H5C 0.98
C6 N1 1.486(10)
C6 C7 1.521(10)
C6 H6A 0.99
C6 H6B 0.99
C7 N2 1.481(9)
C7 H7A 0.99
C7 H7B 0.99
C8 C9 1.487(11)
C8 N2 1.502(10)
C8 H8A 0.99
C8 H8B 0.99
N3 C19 1.327(10)
N3 Mn1 2.349(7)
C9 N4 1.297(11)
C9 C10 1.440(11)
C10 C11 1.367(12)
C10 H10 0.95
C11 C12 1.354(12)
C11 H11 0.95
C12 C13 1.396(12)
C12 C17 1.470(13)
C13 C14 1.339(12)
C13 H13 0.95
C14 C15 1.405(12)
C14 H14 0.95
C15 C16 1.380(10)
C15 H15 0.95
C16 C17 1.372(13)
C16 H16 0.95
C17 N4 1.394(12)
C18 N2 1.486(10)
C18 C19 1.505(10)
C18 H18A 0.99
C18 H18B 0.99
N4 Mn1 2.522(8)
C19 C20 1.410(10)
C20 C21 1.353(10)
C20 H20 0.95
C21 C22 1.394(11)
C21 H21 0.95
C22 C23 1.423(11)
C23 C24 1.346(11)
C23 H23 0.95
C24 C25 1.413(10)
C24 H24 0.95
C25 C26 1.373(9)
C25 H25 0.95
C26 H26 0.95
C28 C29 1.392(10)
C28 C33 1.402(11)
C29 C30 1.386(10)
C29 H29 0.95
C30 C31 1.387(11)
C30 H30 0.95
C31 C32 1.415(11)
C31 H31 0.95
C32 C33 1.382(10)
C32 H32 0.95
C33 H33 0.95
C34 C35 1.387(10)
C34 C39 1.392(10)
C35 C36 1.408(10)
C35 H35 0.95
C36 C37 1.382(10)
C36 H36 0.95
C37 C38 1.368(11)
C37 H37 0.95
C38 C39 1.378(11)
C38 H38 0.95
C39 H39 0.95
C40 C45 1.399(10)
C40 C41 1.420(10)
C41 C42 1.402(10)
C41 H41 0.95
C42 C43 1.345(11)
C42 H42 0.95
C43 C44 1.399(11)
C43 H43 0.95
C44 C45 1.382(11)
C44 H44 0.95
C45 H45 0.95
C46 C51 1.396(10)
C46 C47 1.400(10)
C47 C48 1.390(10)
C47 H47 0.95
C48 C49 1.392(10)
C48 H48 0.95
C49 C50 1.377(10)
C49 H49 0.95
C50 C51 1.378(10)
C50 H50 0.95
C51 H51 0.95
C52 O2 1.449(10)
C52 C54 1.490(11)
C52 C53 1.507(11)
C52 C55 1.533(11)
C53 H53A 0.98
C53 H53B 0.98
C53 H53C 0.98
C54 H54A 0.98
C54 H54B 0.98
C54 H54C 0.98
C55 H55A 0.98
C55 H55B 0.98
C55 H55C 0.98
C56 C57 1.403(19)
C56 H56A 0.98
C56 H56B 0.98
C56 H56C 0.98
C57 O3 1.378(14)
C57 H57A 0.99
C57 H57B 0.99
O3 C58 1.383(14)
C58 C59 1.453(17)
C58 H58A 0.99
C58 H58B 0.99
C59 H59A 0.98
C59 H59B 0.98
C59 H59C 0.98
N1 Mn1 2.034(7)
N2 Mn1 2.173(7)
O1 O2 1.457(7)
O1 Mn1 1.861(5)
S1 Mn1 2.270(3)
